data_4350246
loop_
_publ_author_name
'Guo, Xiaodan'
'Zhu, Guangshan'
'Li, Zhongyue'
'Chen, Yan'
'Li, Xiaotian'
'Qiu, Shilun'

_publ_section_title
;
 Rare Earth coordination polymers with zeolite topology constructed from
 4-connected building units.
;
_journal_issue 10
_journal_name_full 'Inorganic chemistry'
_journal_page_first 4065
_journal_page_last 4070
_journal_paper_doi 10.1021/ic060116h
_journal_volume 45
_journal_year 2006
_chemical_formula_sum 'C14 H16 Er N O8 S'
_chemical_formula_weight 525.60
_chemical_name_common Tb(BTC)(DMF)(DMSO)
_space_group_IT_number 14
_space_group_name_Hall '-P 2yn'
_space_group_name_H-M_alt 'P 1 21/n 1'
_symmetry_cell_setting monoclinic
_symmetry_space_group_name_H-M 'P 1 21/n 1'
_atom_sites_solution_hydrogens geom
_atom_sites_solution_primary direct
_atom_sites_solution_secondary difmap
_audit_creation_method SHELXL-97
_cell_angle_alpha 90.00
_cell_angle_beta 100.557(2)
_cell_angle_gamma 90.00
_cell_formula_units_Z 4
_cell_length_a 10.8158(9)
_cell_length_b 15.5514(13)
_cell_length_c 10.9331(9)
_cell_measurement_temperature 293(2)
_cell_volume 1807.8(3)
_computing_cell_refinement 'Bruker SMART'
_computing_data_collection 'Bruker SMART'
_computing_data_reduction 'Bruker SMART'
_computing_molecular_graphics 'SHELXS-97 (Sheldrick, 1990)'
_computing_publication_material 'SHELXL-97 (Sheldrick, 1997)'
_computing_structure_refinement 'SHELXL-97 (Sheldrick, 1997)'
_computing_structure_solution 'SHELXS-97 (Sheldrick, 1990)'
_diffrn_ambient_temperature 293(2)
_diffrn_measured_fraction_theta_full 1.000
_diffrn_measured_fraction_theta_max 1.000
_diffrn_measurement_device_type 'CCD area detector'
_diffrn_measurement_method 'phi and omega scans'
_diffrn_radiation_monochromator graphite
_diffrn_radiation_source 'fine-focus sealed tube'
_diffrn_radiation_type MoK\a
_diffrn_radiation_wavelength 0.71073
_diffrn_reflns_av_R_equivalents 0.0576
_diffrn_reflns_av_sigmaI/netI 0.0766
_diffrn_reflns_limit_h_max 12
_diffrn_reflns_limit_h_min -12
_diffrn_reflns_limit_k_max 18
_diffrn_reflns_limit_k_min -14
_diffrn_reflns_limit_l_max 12
_diffrn_reflns_limit_l_min -12
_diffrn_reflns_number 9486
_diffrn_reflns_theta_full 24.99
_diffrn_reflns_theta_max 24.99
_diffrn_reflns_theta_min 2.30
_diffrn_standards_decay_% none
_diffrn_standards_interval_count none
_diffrn_standards_interval_time none
_diffrn_standards_number none
_exptl_absorpt_coefficient_mu 4.797
_exptl_absorpt_correction_type none
_exptl_absorpt_process_details SADABS
_exptl_crystal_colour 'light pink'
_exptl_crystal_density_diffrn 1.931
_exptl_crystal_density_method 'not measured'
_exptl_crystal_description block
_exptl_crystal_F_000 1020
_exptl_crystal_size_max 0.6
_exptl_crystal_size_mid 0.5
_exptl_crystal_size_min 0.4
_refine_diff_density_max 1.650
_refine_diff_density_min -1.784
_refine_diff_density_rms 0.156
_refine_ls_extinction_method none
_refine_ls_goodness_of_fit_ref 1.016
_refine_ls_hydrogen_treatment mixed
_refine_ls_matrix_type full
_refine_ls_number_parameters 226
_refine_ls_number_reflns 3180
_refine_ls_number_restraints 0
_refine_ls_restrained_S_all 1.016
_refine_ls_R_factor_all 0.0644
_refine_ls_R_factor_gt 0.0454
_refine_ls_shift/su_max 0.002
_refine_ls_shift/su_mean 0.000
_refine_ls_structure_factor_coef Fsqd
_refine_ls_weighting_details 'calc w=1/[\s^2^(Fo^2^)+(0.0206P)^2^+0.0000P] where P=(Fo^2^+2Fc^2^)/3'
_refine_ls_weighting_scheme calc
_refine_ls_wR_factor_gt 0.0722
_refine_ls_wR_factor_ref 0.0787
_reflns_number_gt 2575
_reflns_number_total 3180
_reflns_threshold_expression >2sigma(I)
_cod_data_source_file ic060116hsi20060119_085807.cif
_cod_data_source_block Er(BTC)(DMF)(DMSO)
_cod_original_sg_symbol_H-M P2(1)/n
_cod_database_code 4350246

loop_
_symmetry_equiv_pos_as_xyz
'x, y, z'
'-x+1/2, y+1/2, -z+1/2'
'-x, -y, -z'
'x-1/2, -y-1/2, z-1/2'

loop_
_atom_site_label
_atom_site_type_symbol
_atom_site_fract_x
_atom_site_fract_y
_atom_site_fract_z
_atom_site_U_iso_or_equiv
_atom_site_adp_type
_atom_site_occupancy
_atom_site_symmetry_multiplicity
_atom_site_calc_flag
_atom_site_refinement_flags
Er1 Er 0.35697(3) 0.10199(2) 0.60277(3) 0.01838(12) Uani 1 1 d .
O1 O 0.5622(4) 0.0629(3) 0.6631(5) 0.0242(13) Uani 1 1 d .
O2 O 0.6706(5) 0.0103(3) 0.5250(5) 0.0306(14) Uani 1 1 d .
O3 O 1.1365(5) 0.0635(4) 0.5906(5) 0.0291(14) Uani 1 1 d .
O4 O 1.2121(5) 0.1705(4) 0.7117(5) 0.0303(14) Uani 1 1 d .
O5 O 0.9518(5) 0.3376(4) 0.9410(5) 0.0405(17) Uani 1 1 d .
O6 O 0.7565(5) 0.3010(4) 0.9466(5) 0.0322(15) Uani 1 1 d .
O7 O 0.4538(5) 0.2245(3) 0.7015(5) 0.0382(15) Uani 1 1 d .
O8 O 0.3553(6) 0.0119(4) 0.7701(5) 0.0448(18) Uani 1 1 d .
C1 C 0.6603(7) 0.0556(5) 0.6155(7) 0.0213(18) Uani 1 1 d .
C2 C 1.1223(7) 0.1225(5) 0.6641(7) 0.0215(19) Uani 1 1 d .
C3 C 0.8570(8) 0.2918(5) 0.9039(7) 0.028(2) Uani 1 1 d .
C4 C 0.7729(7) 0.1080(5) 0.6751(6) 0.0214(17) Uani 1 1 d .
C5 C 0.8914(7) 0.0904(5) 0.6456(6) 0.0219(18) Uani 1 1 d .
H5A H 0.8998 0.0464 0.5901 0.026 Uiso 1 1 calc R
C6 C 0.9953(7) 0.1378(5) 0.6983(6) 0.0200(18) Uani 1 1 d .
C7 C 0.9819(7) 0.2028(5) 0.7825(7) 0.0239(19) Uani 1 1 d .
H7A H 1.0520 0.2344 0.8189 0.029 Uiso 1 1 calc R
C8 C 0.8661(7) 0.2212(5) 0.8132(7) 0.0221(19) Uani 1 1 d .
C9 C 0.7626(7) 0.1736(5) 0.7586(7) 0.0234(19) Uani 1 1 d .
H9A H 0.6843 0.1859 0.7782 0.028 Uiso 1 1 calc R
C10 C 0.5348(12) 0.3805(7) 0.6861(13) 0.112(5) Uani 1 1 d .
H10A H 0.5556 0.3739 0.6050 0.169 Uiso 1 1 calc R
H10B H 0.6052 0.3633 0.7481 0.169 Uiso 1 1 calc R
H10C H 0.5149 0.4396 0.6990 0.169 Uiso 1 1 calc R
C11 C 0.3906(12) 0.3407(8) 0.8513(9) 0.096(5) Uani 1 1 d .
H11A H 0.3209 0.3101 0.8735 0.144 Uiso 1 1 calc R
H11B H 0.3774 0.4014 0.8580 0.144 Uiso 1 1 calc R
H11C H 0.4667 0.3245 0.9064 0.144 Uiso 1 1 calc R
C12 C 0.4122(9) -0.0502(7) 0.8164(8) 0.046(3) Uani 1 1 d .
H12A H 0.4665 -0.0775 0.7720 0.055 Uiso 1 1 calc R
C13 C 0.3189(10) -0.0420(8) 1.0007(9) 0.078(4) Uani 1 1 d .
H13A H 0.2784 0.0069 0.9571 0.117 Uiso 1 1 calc R
H13B H 0.3671 -0.0239 1.0790 0.117 Uiso 1 1 calc R
H13C H 0.2564 -0.0828 1.0149 0.117 Uiso 1 1 calc R
C14 C 0.4694(12) -0.1565(7) 0.9785(10) 0.080(4) Uani 1 1 d .
H14A H 0.5207 -0.1777 0.9221 0.121 Uiso 1 1 calc R
H14B H 0.4108 -0.2002 0.9922 0.121 Uiso 1 1 calc R
H14C H 0.5219 -0.1416 1.0562 0.121 Uiso 1 1 calc R
N1 N 0.4021(8) -0.0820(5) 0.9262(7) 0.051(2) Uani 1 1 d .
S1 S 0.4034(2) 0.31529(16) 0.6978(2) 0.0502(7) Uani 1 1 d .

loop_
_atom_site_aniso_label
_atom_site_aniso_U_11
_atom_site_aniso_U_22
_atom_site_aniso_U_33
_atom_site_aniso_U_23
_atom_site_aniso_U_13
_atom_site_aniso_U_12
Er1 0.01401(19) 0.0200(2) 0.02247(19) -0.0003(2) 0.00686(13) -0.00061(18)
O1 0.012(3) 0.030(3) 0.031(3) -0.006(3) 0.005(2) -0.001(2)
O2 0.019(3) 0.035(4) 0.040(3) -0.025(3) 0.011(3) -0.008(3)
O3 0.019(3) 0.038(4) 0.034(3) -0.012(3) 0.014(3) -0.002(3)
O4 0.016(3) 0.035(4) 0.042(3) -0.023(3) 0.011(3) -0.007(3)
O5 0.024(3) 0.048(4) 0.054(4) -0.032(3) 0.018(3) -0.016(3)
O6 0.016(3) 0.046(4) 0.039(3) -0.018(3) 0.017(3) -0.002(3)
O7 0.023(3) 0.021(3) 0.069(4) -0.014(3) 0.006(3) 0.000(3)
O8 0.039(4) 0.055(5) 0.042(4) 0.026(4) 0.013(3) 0.008(3)
C1 0.020(5) 0.016(5) 0.027(5) 0.006(4) 0.000(4) 0.001(4)
C2 0.023(5) 0.015(5) 0.029(5) 0.000(4) 0.013(4) 0.002(4)
C3 0.034(5) 0.023(5) 0.026(5) -0.004(4) 0.004(4) 0.004(4)
C4 0.022(4) 0.021(4) 0.023(4) -0.002(4) 0.008(3) -0.001(4)
C5 0.027(5) 0.022(5) 0.018(4) -0.004(4) 0.009(3) 0.005(4)
C6 0.018(4) 0.025(5) 0.019(4) -0.007(4) 0.010(4) -0.001(4)
C7 0.016(4) 0.029(5) 0.029(4) -0.006(4) 0.008(4) -0.007(4)
C8 0.017(4) 0.023(5) 0.027(4) -0.001(4) 0.008(4) 0.001(4)
C9 0.019(4) 0.028(5) 0.026(4) 0.001(4) 0.013(4) 0.006(4)
C10 0.121(13) 0.047(9) 0.163(14) -0.002(9) 0.011(11) -0.040(8)
C11 0.135(13) 0.073(10) 0.074(9) -0.027(8) 0.002(8) 0.047(9)
C12 0.040(6) 0.064(8) 0.033(6) 0.006(6) 0.006(5) -0.012(6)
C13 0.091(10) 0.113(11) 0.034(6) -0.005(7) 0.021(6) -0.042(8)
C14 0.116(11) 0.046(8) 0.066(8) 0.018(7) -0.016(7) -0.005(7)
N1 0.061(6) 0.044(6) 0.042(5) 0.012(4) -0.010(4) -0.006(4)
S1 0.0555(18) 0.0327(15) 0.0545(16) -0.0093(14) -0.0102(13) 0.0039(13)

loop_
_atom_type_symbol
_atom_type_description
_atom_type_scat_dispersion_real
_atom_type_scat_dispersion_imag
_atom_type_scat_source
C C 0.0033 0.0016 'International Tables Vol C Tables 4.2.6.8 and 6.1.1.4'
H H 0.0000 0.0000 'International Tables Vol C Tables 4.2.6.8 and 6.1.1.4'
N N 0.0061 0.0033 'International Tables Vol C Tables 4.2.6.8 and 6.1.1.4'
O O 0.0106 0.0060 'International Tables Vol C Tables 4.2.6.8 and 6.1.1.4'
S S 0.1246 0.1234 'International Tables Vol C Tables 4.2.6.8 and 6.1.1.4'
Er Er -0.2586 4.9576 'International Tables Vol C Tables 4.2.6.8 and 6.1.1.4'

loop_
_geom_angle_atom_site_label_1
_geom_angle_atom_site_label_2
_geom_angle_atom_site_label_3
_geom_angle
_geom_angle_site_symmetry_1
_geom_angle_site_symmetry_3
O2 Er1 O1 89.07(18) 3_656 .
O2 Er1 O8 90.1(2) 3_656 .
O1 Er1 O8 75.96(19) . .
O2 Er1 O7 157.96(18) 3_656 .
O1 Er1 O7 75.75(18) . .
O8 Er1 O7 101.3(2) . .
O2 Er1 O6 93.2(2) 3_656 4_565
O1 Er1 O6 131.85(17) . 4_565
O8 Er1 O6 152.00(18) . 4_565
O7 Er1 O6 85.5(2) . 4_565
O2 Er1 O4 129.80(18) 3_656 1_455
O1 Er1 O4 131.94(17) . 1_455
O8 Er1 O4 76.9(2) . 1_455
O7 Er1 O4 71.65(18) . 1_455
O6 Er1 O4 79.66(18) 4_565 1_455
O2 Er1 O5 82.6(2) 3_656 4_565
O1 Er1 O5 77.99(18) . 4_565
O8 Er1 O5 153.0(2) . 4_565
O7 Er1 O5 78.8(2) . 4_565
O6 Er1 O5 54.79(17) 4_565 4_565
O4 Er1 O5 127.1(2) 1_455 4_565
O2 Er1 O3 75.85(18) 3_656 1_455
O1 Er1 O3 147.25(19) . 1_455
O8 Er1 O3 75.2(2) . 1_455
O7 Er1 O3 125.13(18) . 1_455
O6 Er1 O3 78.69(18) 4_565 1_455
O4 Er1 O3 53.98(17) 1_455 1_455
O5 Er1 O3 127.12(19) 4_565 1_455
O2 Er1 C3 89.7(2) 3_656 4_565
O1 Er1 C3 104.4(2) . 4_565
O8 Er1 C3 179.5(2) . 4_565
O7 Er1 C3 79.0(2) . 4_565
O6 Er1 C3 27.63(19) 4_565 4_565
O4 Er1 C3 102.9(2) 1_455 4_565
O5 Er1 C3 27.3(2) 4_565 4_565
O3 Er1 C3 104.4(2) 1_455 4_565
O2 Er1 C2 102.7(2) 3_656 1_455
O1 Er1 C2 148.3(2) . 1_455
O8 Er1 C2 74.7(2) . 1_455
O7 Er1 C2 98.5(2) . 1_455
O6 Er1 C2 77.42(19) 4_565 1_455
O4 Er1 C2 27.11(19) 1_455 1_455
O5 Er1 C2 132.2(2) 4_565 1_455
O3 Er1 C2 26.88(19) 1_455 1_455
C3 Er1 C2 104.9(2) 4_565 1_455
C1 O1 Er1 138.4(5) . .
C1 O2 Er1 158.3(5) . 3_656
C2 O3 Er1 91.1(5) . 1_655
C2 O4 Er1 93.2(4) . 1_655
C3 O5 Er1 91.5(5) . 4_666
C3 O6 Er1 91.5(5) . 4_666
S1 O7 Er1 128.3(3) . .
C12 O8 Er1 137.9(6) . .
O2 C1 O1 125.8(7) . .
O2 C1 C4 118.0(7) . .
O1 C1 C4 116.3(7) . .
O3 C2 O4 121.7(7) . .
O3 C2 C6 120.1(7) . .
O4 C2 C6 118.2(7) . .
O3 C2 Er1 62.1(4) . 1_655
O4 C2 Er1 59.7(4) . 1_655
C6 C2 Er1 177.5(5) . 1_655
O5 C3 O6 121.5(7) . .
O5 C3 C8 118.8(7) . .
O6 C3 C8 119.6(7) . .
O5 C3 Er1 61.2(4) . 4_666
O6 C3 Er1 60.8(4) . 4_666
C8 C3 Er1 169.2(5) . 4_666
C9 C4 C5 118.8(7) . .
C9 C4 C1 121.7(7) . .
C5 C4 C1 119.5(7) . .
C6 C5 C4 120.5(7) . .
C5 C6 C7 119.3(7) . .
C5 C6 C2 121.4(7) . .
C7 C6 C2 119.3(7) . .
C8 C7 C6 121.2(7) . .
C9 C8 C7 118.8(7) . .
C9 C8 C3 122.2(7) . .
C7 C8 C3 119.0(7) . .
C8 C9 C4 121.4(7) . .
O8 C12 N1 124.1(10) . .
C12 N1 C14 123.0(10) . .
C12 N1 C13 120.7(9) . .
C14 N1 C13 116.3(8) . .
O7 S1 C11 106.0(5) . .
O7 S1 C10 104.3(5) . .
C11 S1 C10 98.3(7) . .

loop_
_geom_bond_atom_site_label_1
_geom_bond_atom_site_label_2
_geom_bond_distance
_geom_bond_site_symmetry_2
Er1 O2 2.222(5) 3_656
Er1 O1 2.279(5) .
Er1 O8 2.307(6) .
Er1 O7 2.341(5) .
Er1 O6 2.385(5) 4_565
Er1 O4 2.386(5) 1_455
Er1 O5 2.393(5) 4_565
Er1 O3 2.438(5) 1_455
Er1 C3 2.731(8) 4_565
Er1 C2 2.759(7) 1_455
O1 C1 1.269(8) .
O2 C1 1.236(8) .
O2 Er1 2.222(5) 3_656
O3 C2 1.248(8) .
O3 Er1 2.438(5) 1_655
O4 C2 1.260(9) .
O4 Er1 2.386(5) 1_655
O5 C3 1.254(9) .
O5 Er1 2.393(5) 4_666
O6 C3 1.267(9) .
O6 Er1 2.385(5) 4_666
O7 S1 1.511(6) .
O8 C12 1.206(11) .
C1 C4 1.512(10) .
C2 C6 1.508(10) .
C2 Er1 2.759(7) 1_655
C3 C8 1.495(10) .
C3 Er1 2.731(8) 4_666
C4 C9 1.387(10) .
C4 C5 1.405(9) .
C5 C6 1.379(10) .
C6 C7 1.392(10) .
C7 C8 1.384(9) .
C8 C9 1.383(10) .
C10 S1 1.769(11) .
C11 S1 1.754(10) .
C12 N1 1.321(11) .
C13 N1 1.458(12) .
C14 N1 1.431(12) .
